data_2230028
loop_
_publ_author_name
'Schurz, Christian M.'
'Meyer, Gerd'
'Schleid, Thomas'

_publ_section_title
;
 Na~3~DyCl~6~
;
_journal_coeditor_code HP2006
_journal_issue 5
_journal_name_full 'Acta Crystallographica Section E'
_journal_page_first i33
_journal_paper_doi 10.1107/S1600536811014498
_journal_volume 67
_journal_year 2011
_chemical_formula_iupac 'Na3 Dy Cl6'
_chemical_formula_sum 'Cl6 Dy Na3'
_chemical_formula_weight 444.17
_chemical_name_common Trisodiumhexachlorodysprosate(III)
_chemical_name_systematic
;
Trisodium hexachloridodysprosate
;
_space_group_IT_number 14
_symmetry_cell_setting monoclinic
_symmetry_space_group_name_Hall '-P 2yn'
_symmetry_space_group_name_H-M 'P 1 21/n 1'
_atom_sites_solution_primary direct
_atom_sites_solution_secondary difmap
_audit_creation_method SHELXL-97
_cell_angle_alpha 90.00
_cell_angle_beta 90.823(4)
_cell_angle_gamma 90.00
_cell_formula_units_Z 2
_cell_length_a 6.8791(5)
_cell_length_b 7.2816(5)
_cell_length_c 10.1734(7)
_cell_measurement_reflns_used 8457
_cell_measurement_temperature 293(2)
_cell_measurement_theta_max 28.1
_cell_measurement_theta_min 3.4
_cell_volume 509.54(6)
_computing_cell_refinement 'SCALEPACK (Otwinowski & Minor, 1997)'
_computing_data_collection 'COLLECT (Nonius, 1998)'
_computing_data_reduction 'SCALEPACK and DENZO (Otwinowski & Minor, 1997)'
_computing_molecular_graphics 'DIAMOND (Brandenburg, 2006)'
_computing_publication_material 'SHELXL97 (Sheldrick, 2008)'
_computing_structure_refinement 'SHELXL97 (Sheldrick, 2008)'
_computing_structure_solution 'SHELXS97 (Sheldrick, 2008)'
_diffrn_ambient_temperature 293(2)
_diffrn_measured_fraction_theta_full 0.997
_diffrn_measured_fraction_theta_max 0.997
_diffrn_measurement_device_type 'Nonius KappaCCD'
_diffrn_measurement_method 'charge cpouled device'
_diffrn_radiation_monochromator graphite
_diffrn_radiation_source 'fine-focus sealed tube'
_diffrn_radiation_type Mo-K\a
_diffrn_radiation_wavelength 0.71069
_diffrn_reflns_av_R_equivalents 0.0707
_diffrn_reflns_av_sigmaI/netI 0.0269
_diffrn_reflns_limit_h_max 9
_diffrn_reflns_limit_h_min -9
_diffrn_reflns_limit_k_max 9
_diffrn_reflns_limit_k_min -9
_diffrn_reflns_limit_l_max 13
_diffrn_reflns_limit_l_min -13
_diffrn_reflns_number 12026
_diffrn_reflns_theta_full 28.12
_diffrn_reflns_theta_max 28.12
_diffrn_reflns_theta_min 3.44
_exptl_absorpt_coefficient_mu 8.955
_exptl_absorpt_correction_T_max 0.4140
_exptl_absorpt_correction_T_min 0.2180
_exptl_absorpt_correction_type numerical
_exptl_absorpt_process_details '(X-SHAPE; Stoe & Cie 1999)'
_exptl_crystal_colour colourless
_exptl_crystal_density_diffrn 2.895
_exptl_crystal_density_method 'not measured'
_exptl_crystal_description Block
_exptl_crystal_F_000 402
_exptl_crystal_size_max 0.20
_exptl_crystal_size_mid 0.15
_exptl_crystal_size_min 0.10
_refine_diff_density_max 0.838
_refine_diff_density_min -1.052
_refine_ls_extinction_coef 0.0043(5)
_refine_ls_extinction_expression Fc^*^=kFc[1+0.001xFc^2^\l^3^/sin(2\q)]^-1/4^
_refine_ls_extinction_method 'SHELXL97 (Sheldrick, 2008)'
_refine_ls_goodness_of_fit_ref 1.081
_refine_ls_matrix_type full
_refine_ls_number_parameters 50
_refine_ls_number_reflns 1245
_refine_ls_number_restraints 0
_refine_ls_restrained_S_all 1.081
_refine_ls_R_factor_all 0.0241
_refine_ls_R_factor_gt 0.0193
_refine_ls_shift/su_max 0.000
_refine_ls_shift/su_mean 0.000
_refine_ls_structure_factor_coef Fsqd
_refine_ls_weighting_details 'calc w=1/[\s^2^(Fo^2^)+(0.0199P)^2^+0.2881P] where P=(Fo^2^+2Fc^2^)/3'
_refine_ls_weighting_scheme calc
_refine_ls_wR_factor_gt 0.0438
_refine_ls_wR_factor_ref 0.0454
_reflns_number_gt 1124
_reflns_number_total 1245
_reflns_threshold_expression I>2\s(I)
_cod_data_source_file hp2006.cif
_cod_data_source_block I
_cod_original_sg_symbol_Hall -p2yn
_cod_original_sg_symbol_H-M 'P 21/n'
_cod_database_code 2230028
_cod_database_fobs_code 2230028

loop_
_symmetry_equiv_pos_as_xyz
'x, y, z'
'-x+1/2, y+1/2, -z+1/2'
'-x, -y, -z'
'x-1/2, -y-1/2, z-1/2'

loop_
_atom_site_type_symbol
_atom_site_label
_atom_site_fract_x
_atom_site_fract_y
_atom_site_fract_z
_atom_site_U_iso_or_equiv
_atom_site_adp_type
_atom_site_calc_flag
_atom_site_refinement_flags
_atom_site_occupancy
_atom_site_symmetry_multiplicity
_atom_site_disorder_assembly
_atom_site_disorder_group
Na Na1 0.0000 0.0000 0.5000 0.0291(4) Uani d S 1 2 . .
Na Na2 0.5218(2) -0.0749(2) 0.24225(18) 0.0499(4) Uani d . 1 1 . .
Dy Dy 0.0000 0.0000 0.0000 0.01593(9) Uani d S 1 2 . .
Cl Cl1 0.13816(12) 0.06522(12) 0.23941(8) 0.02834(18) Uani d . 1 1 . .
Cl Cl2 -0.31489(12) 0.17894(12) 0.06382(9) 0.0358(2) Uani d . 1 1 . .
Cl Cl3 0.16836(13) 0.30521(11) -0.07742(9) 0.0358(2) Uani d . 1 1 . .

loop_
_atom_site_aniso_label
_atom_site_aniso_U_11
_atom_site_aniso_U_22
_atom_site_aniso_U_33
_atom_site_aniso_U_12
_atom_site_aniso_U_13
_atom_site_aniso_U_23
Na1 0.0323(11) 0.0244(10) 0.0303(10) -0.0038(7) -0.0033(9) 0.0027(7)
Na2 0.0462(9) 0.0341(9) 0.0694(12) -0.0069(7) 0.0029(8) 0.0033(8)
Dy 0.01762(12) 0.01512(12) 0.01509(12) -0.00060(6) 0.00126(7) -0.00138(6)
Cl1 0.0334(4) 0.0333(4) 0.0182(3) 0.0032(3) -0.0037(3) -0.0035(3)
Cl2 0.0322(4) 0.0323(4) 0.0431(5) 0.0149(3) 0.0120(4) 0.0090(4)
Cl3 0.0350(4) 0.0271(4) 0.0450(5) -0.0123(3) -0.0069(4) 0.0122(4)

loop_
_atom_type_symbol
_atom_type_description
_atom_type_scat_dispersion_real
_atom_type_scat_dispersion_imag
_atom_type_scat_source
Na Na 0.0362 0.0249 'International Tables Vol C Tables 4.2.6.8 and 6.1.1.4'
Dy Dy -0.1892 4.4098 'International Tables Vol C Tables 4.2.6.8 and 6.1.1.4'
Cl Cl 0.1484 0.1585 'International Tables Vol C Tables 4.2.6.8 and 6.1.1.4'

loop_
_geom_angle_atom_site_label_1
_geom_angle_atom_site_label_2
_geom_angle_atom_site_label_3
_geom_angle_site_symmetry_1
_geom_angle_site_symmetry_3
_geom_angle
_geom_angle_publ_flag
Cl2 Na1 Cl2 4_666 2_445 180.0 ?
Cl2 Na1 Cl3 4_666 4_566 90.49(3) ?
Cl2 Na1 Cl3 2_445 4_566 89.51(3) ?
Cl2 Na1 Cl3 4_666 2_545 89.51(3) ?
Cl2 Na1 Cl3 2_445 2_545 90.49(3) ?
Cl3 Na1 Cl3 4_566 2_545 180.0 ?
Cl2 Na1 Cl1 4_666 . 85.33(3) ?
Cl2 Na1 Cl1 2_445 . 94.67(3) ?
Cl3 Na1 Cl1 4_566 . 86.30(3) ?
Cl3 Na1 Cl1 2_545 . 93.71(3) ?
Cl2 Na1 Cl1 4_666 3_556 94.67(3) ?
Cl2 Na1 Cl1 2_445 3_556 85.33(3) ?
Cl3 Na1 Cl1 4_566 3_556 93.71(3) ?
Cl3 Na1 Cl1 2_545 3_556 86.29(3) ?
Cl1 Na1 Cl1 . 3_556 180.00(3) ?
Cl2 Na1 Na2 4_666 2 59.53(3) ?
Cl2 Na1 Na2 2_445 2 120.47(3) ?
Cl3 Na1 Na2 4_566 2 53.35(3) ?
Cl3 Na1 Na2 2_545 2 126.65(3) ?
Cl1 Na1 Na2 . 2 45.99(3) ?
Cl1 Na1 Na2 3_556 2 134.01(3) ?
Cl2 Na1 Na2 4_666 4_556 120.47(3) ?
Cl2 Na1 Na2 2_445 4_556 59.53(3) ?
Cl3 Na1 Na2 4_566 4_556 126.65(3) ?
Cl3 Na1 Na2 2_545 4_556 53.35(3) ?
Cl1 Na1 Na2 . 4_556 134.01(3) ?
Cl1 Na1 Na2 3_556 4_556 45.99(3) ?
Na2 Na1 Na2 2 4_556 180.0 ?
Cl2 Na1 Na2 4_666 1_455 127.96(3) ?
Cl2 Na1 Na2 2_445 1_455 52.04(3) ?
Cl3 Na1 Na2 4_566 1_455 42.45(3) ?
Cl3 Na1 Na2 2_545 1_455 137.55(3) ?
Cl1 Na1 Na2 . 1_455 73.28(3) ?
Cl1 Na1 Na2 3_556 1_455 106.72(3) ?
Na2 Na1 Na2 2 1_455 72.02(3) ?
Na2 Na1 Na2 4_556 1_455 107.98(3) ?
Cl2 Na1 Na2 4_666 3_656 52.04(3) ?
Cl2 Na1 Na2 2_445 3_656 127.96(3) ?
Cl3 Na1 Na2 4_566 3_656 137.55(3) ?
Cl3 Na1 Na2 2_545 3_656 42.45(3) ?
Cl1 Na1 Na2 . 3_656 106.72(3) ?
Cl1 Na1 Na2 3_556 3_656 73.28(3) ?
Na2 Na1 Na2 2 3_656 107.98(3) ?
Na2 Na1 Na2 4_556 3_656 72.02(3) ?
Na2 Na1 Na2 1_455 3_656 180.0 ?
Cl1 Na2 Cl2 . 1_655 97.84(6) ?
Cl1 Na2 Cl1 . 2_545 88.35(5) ?
Cl2 Na2 Cl1 1_655 2_545 143.02(7) ?
Cl1 Na2 Cl3 . 4_666 94.53(6) ?
Cl2 Na2 Cl3 1_655 4_666 79.84(5) ?
Cl1 Na2 Cl3 2_545 4_666 136.23(7) ?
Cl1 Na2 Cl3 . 3_655 144.16(7) ?
Cl2 Na2 Cl3 1_655 3_655 74.54(5) ?
Cl1 Na2 Cl3 2_545 3_655 79.25(5) ?
Cl3 Na2 Cl3 4_666 3_655 117.64(5) ?
Cl1 Na2 Cl2 . 2_545 139.29(7) ?
Cl2 Na2 Cl2 1_655 2_545 119.28(5) ?
Cl1 Na2 Cl2 2_545 2_545 72.36(4) ?
Cl3 Na2 Cl2 4_666 2_545 77.55(4) ?
Cl3 Na2 Cl2 3_655 2_545 68.06(4) ?
Cl1 Na2 Na1 . 2_545 104.40(5) ?
Cl2 Na2 Na1 1_655 2_545 97.07(5) ?
Cl1 Na2 Na1 2_545 2_545 46.40(3) ?
Cl3 Na2 Na1 4_666 2_545 161.07(6) ?
Cl3 Na2 Na1 3_655 2_545 44.32(3) ?
Cl2 Na2 Na1 2_545 2_545 88.01(4) ?
Cl1 Na2 Dy . 2_545 103.79(5) ?
Cl2 Na2 Dy 1_655 2_545 158.34(6) ?
Cl1 Na2 Dy 2_545 2_545 40.43(3) ?
Cl3 Na2 Dy 4_666 2_545 97.19(5) ?
Cl3 Na2 Dy 3_655 2_545 88.29(4) ?
Cl2 Na2 Dy 2_545 2_545 39.98(2) ?
Na1 Na2 Dy 2_545 2_545 78.73(3) ?
Cl1 Na2 Na1 . 1_655 132.81(6) ?
Cl2 Na2 Na1 1_655 1_655 90.06(4) ?
Cl1 Na2 Na1 2_545 1_655 112.16(5) ?
Cl3 Na2 Na1 4_666 1_655 41.17(3) ?
Cl3 Na2 Na1 3_655 1_655 82.78(4) ?
Cl2 Na2 Na1 2_545 1_655 40.45(2) ?
Na1 Na2 Na1 2_545 1_655 120.74(4) ?
Dy Na2 Na1 2_545 1_655 74.49(3) ?
Cl2 Dy Cl2 . 3 180.0 ?
Cl2 Dy Cl3 . . 91.33(3) ?
Cl2 Dy Cl3 3 . 88.67(3) ?
Cl2 Dy Cl3 . 3 88.67(3) ?
Cl2 Dy Cl3 3 3 91.33(3) ?
Cl3 Dy Cl3 . 3 180.0 ?
Cl2 Dy Cl1 . 3 91.73(3) ?
Cl2 Dy Cl1 3 3 88.27(3) ?
Cl3 Dy Cl1 . 3 91.71(3) ?
Cl3 Dy Cl1 3 3 88.29(3) ?
Cl2 Dy Cl1 . . 88.28(3) ?
Cl2 Dy Cl1 3 . 91.72(3) ?
Cl3 Dy Cl1 . . 88.29(3) ?
Cl3 Dy Cl1 3 . 91.71(3) ?
Cl1 Dy Cl1 3 . 180.00(3) ?
Cl2 Dy Na2 . 4 125.31(3) ?
Cl2 Dy Na2 3 4 54.69(3) ?
Cl3 Dy Na2 . 4 115.46(3) ?
Cl3 Dy Na2 3 4 64.54(3) ?
Cl1 Dy Na2 3 4 44.32(3) ?
Cl1 Dy Na2 . 4 135.68(3) ?
Cl2 Dy Na2 . 2 54.69(3) ?
Cl2 Dy Na2 3 2 125.31(3) ?
Cl3 Dy Na2 . 2 64.54(3) ?
Cl3 Dy Na2 3 2 115.46(3) ?
Cl1 Dy Na2 3 2 135.68(3) ?
Cl1 Dy Na2 . 2 44.32(3) ?
Na2 Dy Na2 4 2 180.0 ?
Dy Cl1 Na2 . . 105.51(5) ?
Dy Cl1 Na2 . 2 95.24(4) ?
Na2 Cl1 Na2 . 2 133.80(6) ?
Dy Cl1 Na1 . . 134.58(3) ?
Na2 Cl1 Na1 . . 104.61(4) ?
Na2 Cl1 Na1 2 . 87.61(4) ?
Dy Cl2 Na1 . 2_455 138.63(3) ?
Dy Cl2 Na2 . 1_455 99.86(4) ?
Na1 Cl2 Na2 2_455 1_455 121.47(5) ?
Dy Cl2 Na2 . 2 85.33(4) ?
Na1 Cl2 Na2 2_455 2 87.50(4) ?
Na2 Cl2 Na2 1_455 2 102.36(4) ?
Dy Cl3 Na1 . 2 134.93(3) ?
Dy Cl3 Na2 . 4_565 128.25(5) ?
Na1 Cl3 Na2 2 4_565 96.38(4) ?
Dy Cl3 Na2 . 3_655 90.78(4) ?
Na1 Cl3 Na2 2 3_655 82.33(4) ?
Na2 Cl3 Na2 4_565 3_655 104.74(4) ?

loop_
_geom_bond_atom_site_label_1
_geom_bond_atom_site_label_2
_geom_bond_site_symmetry_2
_geom_bond_distance
_geom_bond_publ_flag
Na1 Cl2 4_666 2.7358(8) y
Na1 Cl2 2_445 2.7358(8) y
Na1 Cl3 4_566 2.7902(8) y
Na1 Cl3 2_545 2.7902(8) y
Na1 Cl1 . 2.8687(8) y
Na1 Cl1 3_556 2.8687(8) y
Na1 Na2 2 3.9579(18) ?
Na1 Na2 4_556 3.9580(18) ?
Na1 Na2 1_455 4.2126(17) ?
Na1 Na2 3_656 4.2126(17) ?
Na2 Cl1 . 2.8295(19) y
Na2 Cl2 1_655 2.8341(19) y
Na2 Cl1 2_545 2.8492(19) y
Na2 Cl3 4_666 2.8612(19) y
Na2 Cl3 3_655 3.204(2) y
Na2 Cl2 2_545 3.325(2) y
Na2 Cl2 1_555 3.488(2) y
Na2 Na1 2_545 3.9580(18) ?
Na2 Dy 2_545 4.0608(17) ?
Na2 Na1 1_655 4.2126(17) ?
Dy Cl2 . 2.6176(8) y
Dy Cl2 3 2.6176(8) y
Dy Cl3 . 2.6320(8) y
Dy Cl3 3 2.6320(8) y
Dy Cl1 3 2.6447(8) y
Dy Cl1 . 2.6447(8) y
Dy Na2 4 4.0608(17) ?
Dy Na2 2 4.0608(17) ?
Cl1 Na2 2 2.8492(19) ?
Cl2 Na1 2_455 2.7358(8) ?
Cl2 Na2 1_455 2.8342(19) ?
Cl2 Na2 2 3.325(2) ?
Cl2 Na2 1_555 3.488(2) ?
Cl3 Na1 2 2.7902(8) ?
Cl3 Na2 4_565 2.8611(19) ?
Cl3 Na2 3_655 3.204(2) ?
